data_4514836
loop_
_publ_author_name
'Zeng, Rong'
'Li, Jun-Long'
'Zhang, Xiang'
'Liu, Yan-Qing'
'Jia, Zhi-Qiang'
'Leng, Hai-Jun'
'Huang, Qian-Wei'
'Liu, Yue'
'Li, Qing-Zhu'

_publ_section_title
;
 Diastereoselective Construction of 6,8-Dioxabicyclo[3.2.1]octane
 Frameworks from Vinylethylene Carbonates via Palladium-Organo Relay
 Catalysis
;
_journal_issue 9
_journal_name_full 'ACS Catalysis'
_journal_page_first 8256
_journal_paper_doi 10.1021/acscatal.9b02598
_journal_volume 9
_journal_year 2019
_chemical_formula_moiety 'C32 H29 N O4 S'
_chemical_formula_sum 'C32 H29 N O4 S'
_chemical_formula_weight 523.62
_space_group_crystal_system monoclinic
_space_group_IT_number 14
_space_group_name_Hall '-P 2ybc'
_space_group_name_H-M_alt 'P 1 21/c 1'
_symmetry_space_group_name_Hall '-P 2ybc'
_symmetry_space_group_name_H-M 'P 1 21/c 1'
_atom_sites_solution_hydrogens geom
_atom_sites_solution_primary direct
_audit_creation_date 2018-11-28
_audit_creation_method
;
Olex2 1.2
(compiled 2018.05.29 svn.r3508 for OlexSys, GUI svn.r5506)
;
_cell_angle_alpha 90
_cell_angle_beta 94.976(3)
_cell_angle_gamma 90
_cell_formula_units_Z 4
_cell_length_a 13.6328(5)
_cell_length_b 9.7259(4)
_cell_length_c 19.2323(7)
_cell_measurement_reflns_used 6979
_cell_measurement_temperature 295.16(10)
_cell_measurement_theta_max 72.6270
_cell_measurement_theta_min 4.1780
_cell_volume 2540.42(17)
_computing_cell_refinement
;
CrysAlisPro, Agilent Technologies,
Version 1.171.37.35 (release 13-08-2014 CrysAlis171 .NET)
(compiled Aug 13 2014,18:06:01)
;
_computing_data_collection
;
CrysAlisPro, Agilent Technologies,
Version 1.171.37.35 (release 13-08-2014 CrysAlis171 .NET)
(compiled Aug 13 2014,18:06:01)
;
_computing_data_reduction
;
CrysAlisPro, Agilent Technologies,
Version 1.171.37.35 (release 13-08-2014 CrysAlis171 .NET)
(compiled Aug 13 2014,18:06:01)
;
_computing_molecular_graphics 'Olex2 (Dolomanov et al., 2009)'
_computing_publication_material 'Olex2 (Dolomanov et al., 2009)'
_computing_structure_refinement 'ShelXL (Sheldrick, 2015)'
_computing_structure_solution 'ShelXT (Sheldrick, 2015)'
_diffrn_ambient_environment air
_diffrn_ambient_temperature 295.16(10)
_diffrn_detector 'CCD plate'
_diffrn_detector_area_resol_mean 15.9595
_diffrn_detector_type EosS2
_diffrn_measured_fraction_theta_full 1.000
_diffrn_measured_fraction_theta_max 0.981
_diffrn_measurement_details
;
#__ type_ start__ end____ width___ exp.time_
  1 omega   17.00  105.00   1.0000    1.0000
omega____ theta____ kappa____ phi______ frames
    -       36.1671   38.0000  -30.0000 88

#__ type_ start__ end____ width___ exp.time_
  2 omega  -31.00   63.00   1.0000    1.0000
omega____ theta____ kappa____ phi______ frames
    -       36.1671  -77.0000   30.0000 94

#__ type_ start__ end____ width___ exp.time_
  3 omega    1.00   28.00   1.0000    1.0000
omega____ theta____ kappa____ phi______ frames
    -       36.1671   92.0000 -122.8334 27

#__ type_ start__ end____ width___ exp.time_
  4 omega  -31.00   53.00   1.0000    1.0000
omega____ theta____ kappa____ phi______ frames
    -       36.1671  -57.0000  -90.0000 84

#__ type_ start__ end____ width___ exp.time_
  5 omega    9.00  104.00   1.0000    1.0000
omega____ theta____ kappa____ phi______ frames
    -       36.1671   77.0000  150.0000 95

#__ type_ start__ end____ width___ exp.time_
  6 omega   17.00  105.00   1.0000    1.0000
omega____ theta____ kappa____ phi______ frames
    -       36.1671   38.0000 -120.0000 88

#__ type_ start__ end____ width___ exp.time_
  7 omega   39.00  109.00   1.0000    1.4100
omega____ theta____ kappa____ phi______ frames
    -      108.0000  -94.0000   60.0000 70

#__ type_ start__ end____ width___ exp.time_
  8 omega   91.00  176.00   1.0000    1.4100
omega____ theta____ kappa____ phi______ frames
    -      108.0000   45.0000    0.0000 85

#__ type_ start__ end____ width___ exp.time_
  9 omega   39.00  109.00   1.0000    1.4100
omega____ theta____ kappa____ phi______ frames
    -      108.0000  -94.0000  150.0000 70

#__ type_ start__ end____ width___ exp.time_
 10 omega   40.00   98.00   1.0000    1.4100
omega____ theta____ kappa____ phi______ frames
    -      108.0000  -45.0000  120.0000 58

#__ type_ start__ end____ width___ exp.time_
 11 omega   38.00   91.00   1.0000    1.4100
omega____ theta____ kappa____ phi______ frames
    -      108.0000  -30.0000 -150.0000 53

#__ type_ start__ end____ width___ exp.time_
 12 omega   38.00   91.00   1.0000    1.4100
omega____ theta____ kappa____ phi______ frames
    -      108.0000  -30.0000 -180.0000 53

#__ type_ start__ end____ width___ exp.time_
 13 omega   90.00  175.00   1.0000    1.4100
omega____ theta____ kappa____ phi______ frames
    -      108.0000   61.0000  -60.0000 85

#__ type_ start__ end____ width___ exp.time_
 14 omega   41.00  126.00   1.0000    1.4100
omega____ theta____ kappa____ phi______ frames
    -      108.0000  -61.0000 -150.0000 85

#__ type_ start__ end____ width___ exp.time_
 15 omega    1.00   75.00   1.0000    1.0000
omega____ theta____ kappa____ phi______ frames
    -       36.1671  -99.0000 -180.0000 74

#__ type_ start__ end____ width___ exp.time_
 16 omega   19.00  103.00   1.0000    1.0000
omega____ theta____ kappa____ phi______ frames
    -       36.1671   57.0000    0.0000 84

#__ type_ start__ end____ width___ exp.time_
 17 omega  -33.00   35.00   1.0000    1.0000
omega____ theta____ kappa____ phi______ frames
    -       36.1671  -38.0000   60.0000 68

#__ type_ start__ end____ width___ exp.time_
 18 omega   19.00  103.00   1.0000    1.0000
omega____ theta____ kappa____ phi______ frames
    -       36.1671   57.0000   60.0000 84
;
_diffrn_measurement_device 'four-circle diffractometer'
_diffrn_measurement_device_type 'New Gemini, Dual, Cu at zero, EosS2'
_diffrn_measurement_method '\w scans'
_diffrn_orient_matrix_UB_11 0.1123850000
_diffrn_orient_matrix_UB_12 0.0044377000
_diffrn_orient_matrix_UB_13 0.0180428000
_diffrn_orient_matrix_UB_21 -0.0153583000
_diffrn_orient_matrix_UB_22 -0.0205455000
_diffrn_orient_matrix_UB_23 0.0777171000
_diffrn_orient_matrix_UB_31 0.0051195000
_diffrn_orient_matrix_UB_32 -0.1569109000
_diffrn_orient_matrix_UB_33 -0.0096308000
_diffrn_radiation_monochromator graphite
_diffrn_radiation_probe x-ray
_diffrn_radiation_type CuK\a
_diffrn_radiation_wavelength 1.54184
_diffrn_reflns_av_R_equivalents 0.0414
_diffrn_reflns_av_unetI/netI 0.0323
_diffrn_reflns_Laue_measured_fraction_full 1.000
_diffrn_reflns_Laue_measured_fraction_max 0.981
_diffrn_reflns_limit_h_max 13
_diffrn_reflns_limit_h_min -16
_diffrn_reflns_limit_k_max 7
_diffrn_reflns_limit_k_min -11
_diffrn_reflns_limit_l_max 22
_diffrn_reflns_limit_l_min -23
_diffrn_reflns_number 14196
_diffrn_reflns_point_group_measured_fraction_full 1.000
_diffrn_reflns_point_group_measured_fraction_max 0.981
_diffrn_reflns_theta_full 67.684
_diffrn_reflns_theta_max 72.681
_diffrn_reflns_theta_min 4.616
_diffrn_source 'Enhance (Cu) X-ray Source'
_exptl_absorpt_coefficient_mu 1.457
_exptl_absorpt_correction_T_max 1.00000
_exptl_absorpt_correction_T_min 0.53026
_exptl_absorpt_correction_type multi-scan
_exptl_absorpt_process_details
;
CrysAlisPro, Agilent Technologies,
Version 1.171.37.35 (release 13-08-2014 CrysAlis171 .NET)
(compiled Aug 13 2014,18:06:01)
Empirical absorption correction using spherical harmonics,
 implemented in SCALE3 ABSPACK scaling algorithm.
;
_exptl_crystal_colour 'clear light colourless'
_exptl_crystal_colour_lustre clear
_exptl_crystal_colour_modifier light
_exptl_crystal_colour_primary colourless
_exptl_crystal_density_diffrn 1.369
_exptl_crystal_description plate
_exptl_crystal_F_000 1104
_exptl_crystal_size_max 0.6
_exptl_crystal_size_mid 0.5
_exptl_crystal_size_min 0.25
_refine_diff_density_max 0.473
_refine_diff_density_min -0.561
_refine_diff_density_rms 0.094
_refine_ls_extinction_method none
_refine_ls_goodness_of_fit_ref 1.042
_refine_ls_hydrogen_treatment constr
_refine_ls_matrix_type full
_refine_ls_number_parameters 344
_refine_ls_number_reflns 4944
_refine_ls_number_restraints 0
_refine_ls_restrained_S_all 1.042
_refine_ls_R_factor_all 0.0635
_refine_ls_R_factor_gt 0.0602
_refine_ls_shift/su_max 0.000
_refine_ls_shift/su_mean 0.000
_refine_ls_structure_factor_coef Fsqd
_refine_ls_weighting_details 'w=1/[\s^2^(Fo^2^)+(0.1132P)^2^+0.8177P] where P=(Fo^2^+2Fc^2^)/3'
_refine_ls_weighting_scheme calc
_refine_ls_wR_factor_gt 0.1612
_refine_ls_wR_factor_ref 0.1655
_reflns_Friedel_coverage 0.000
_reflns_number_gt 4500
_reflns_number_total 4944
_reflns_threshold_expression 'I > 2\s(I)'
_cod_data_source_file cs9b02598_si_003.cif
_cod_data_source_block cd-ljl-zr-181128
_cod_original_cell_volume 2540.44(16)
_cod_database_code 4514836
_shelx_shelxl_version_number 2014/7
_shelx_space_group_comment
;
The symmetry employed for this shelxl refinement is uniquely defined
by the following loop, which should always be used as a source of
symmetry information in preference to the above space-group names.
They are only intended as comments.
;
_reflns_odcompleteness_completeness 99.90
_reflns_odcompleteness_iscentric 1
_reflns_odcompleteness_theta 66.97
_olex2_refinement_description
;
1. Fixed Uiso
 At 1.2 times of:
  All C(H) groups, All C(H,H) groups
 At 1.5 times of:
  All C(H,H,H) groups
2.a Ternary CH refined with riding coordinates:
 C24(H24), C7(H7)
2.b Secondary CH2 refined with riding coordinates:
 C8(H8A,H8B), C16(H16A,H16B), C25(H25A,H25B)
2.c Aromatic/amide H refined with riding coordinates:
 C5(H5), C2(H2), C4(H4), C15(H15), C23(H23), C14(H14), C11(H11), C3(H3),
 C19(H19), C13(H13), C31(H31), C27(H27), C12(H12), C22(H22), C30(H30), C20(H20),
  C28(H28), C21(H21)
2.d Idealised Me refined as rotating group:
 C32(H32A,H32B,H32C)
;
_olex2_submission_special_instructions 'No special instructions were received'

loop_
_space_group_symop_operation_xyz
'x, y, z'
'-x, y+1/2, -z+1/2'
'-x, -y, -z'
'x, -y-1/2, z-1/2'

loop_
_atom_site_label
_atom_site_type_symbol
_atom_site_fract_x
_atom_site_fract_y
_atom_site_fract_z
_atom_site_U_iso_or_equiv
_atom_site_adp_type
_atom_site_occupancy
_atom_site_site_symmetry_order
_atom_site_calc_flag
_atom_site_refinement_flags_posn
S1 S 0.94633(3) 0.46827(5) 0.69265(3) 0.02800(18) Uani 1 1 d .
O2 O 0.51319(9) 0.63208(13) 0.73618(6) 0.0218(3) Uani 1 1 d .
O1 O 0.56344(10) 0.76327(14) 0.64872(7) 0.0264(3) Uani 1 1 d .
O4 O 0.99176(11) 0.35118(17) 0.66487(9) 0.0383(4) Uani 1 1 d .
O3 O 0.98983(11) 0.53231(19) 0.75470(9) 0.0419(4) Uani 1 1 d .
N1 N 0.83444(11) 0.42543(17) 0.70940(8) 0.0247(4) Uani 1 1 d .
C5 C 0.62507(14) 0.2432(2) 0.61597(9) 0.0243(4) Uani 1 1 d .
H5 H 0.5607 0.2616 0.5984 0.029 Uiso 1 1 calc R
C6 C 0.68459(13) 0.34991(19) 0.64365(9) 0.0214(4) Uani 1 1 d .
C9 C 0.50224(13) 0.64734(19) 0.66291(9) 0.0227(4) Uani 1 1 d .
C10 C 0.39606(14) 0.67617(19) 0.63829(10) 0.0236(4) Uani 1 1 d .
C24 C 0.67083(13) 0.52406(18) 0.73186(9) 0.0205(4) Uani 1 1 d .
H24 H 0.6448 0.4464 0.7570 0.025 Uiso 1 1 calc R
C7 C 0.64928(13) 0.49459(19) 0.65337(9) 0.0213(4) Uani 1 1 d .
H7 H 0.6892 0.5569 0.6274 0.026 Uiso 1 1 calc R
C18 C 0.63104(13) 0.6764(2) 0.83257(10) 0.0236(4) Uani 1 1 d .
C17 C 0.61718(13) 0.65442(18) 0.75437(9) 0.0212(4) Uani 1 1 d .
C8 C 0.54084(13) 0.5188(2) 0.62961(10) 0.0232(4) Uani 1 1 d .
H8A H 0.5331 0.5282 0.5792 0.028 Uiso 1 1 calc R
H8B H 0.5025 0.4399 0.6422 0.028 Uiso 1 1 calc R
C2 C 0.81693(14) 0.1857(2) 0.66879(10) 0.0262(4) Uani 1 1 d .
H2 H 0.8811 0.1662 0.6864 0.031 Uiso 1 1 calc R
C1 C 0.78000(13) 0.31900(19) 0.67195(9) 0.0225(4) Uani 1 1 d .
C4 C 0.66089(15) 0.1099(2) 0.61432(10) 0.0277(4) Uani 1 1 d .
H4 H 0.6203 0.0391 0.5965 0.033 Uiso 1 1 calc R
C15 C 0.32172(14) 0.6622(2) 0.68246(10) 0.0272(4) Uani 1 1 d .
H15 H 0.3373 0.6405 0.7292 0.033 Uiso 1 1 calc R
C23 C 0.59951(15) 0.5733(2) 0.87588(10) 0.0292(4) Uani 1 1 d .
H23 H 0.5740 0.4919 0.8564 0.035 Uiso 1 1 calc R
C16 C 0.63351(15) 0.7800(2) 0.70837(10) 0.0274(4) Uani 1 1 d .
H16A H 0.6215 0.8647 0.7329 0.033 Uiso 1 1 calc R
H16B H 0.7002 0.7814 0.6945 0.033 Uiso 1 1 calc R
C14 C 0.22385(15) 0.6803(2) 0.65726(11) 0.0343(5) Uani 1 1 d .
H14 H 0.1743 0.6698 0.6871 0.041 Uiso 1 1 calc R
C11 C 0.37102(15) 0.7101(2) 0.56863(10) 0.0307(4) Uani 1 1 d .
H11 H 0.4203 0.7194 0.5384 0.037 Uiso 1 1 calc R
C3 C 0.75693(15) 0.0825(2) 0.63917(10) 0.0287(4) Uani 1 1 d .
H3 H 0.7816 -0.0062 0.6360 0.034 Uiso 1 1 calc R
C19 C 0.67026(15) 0.7954(2) 0.86291(11) 0.0313(4) Uani 1 1 d .
H19 H 0.6946 0.8634 0.8351 0.038 Uiso 1 1 calc R
C26 C 0.93288(14) 0.5939(2) 0.62650(11) 0.0293(4) Uani 1 1 d .
C13 C 0.19994(15) 0.7140(2) 0.58807(11) 0.0336(5) Uani 1 1 d .
H13 H 0.1344 0.7257 0.5713 0.040 Uiso 1 1 calc R
C31 C 0.94258(16) 0.7320(2) 0.64315(13) 0.0345(5) Uani 1 1 d .
H31 H 0.9565 0.7600 0.6892 0.041 Uiso 1 1 calc R
C25 C 0.78215(14) 0.5274(2) 0.75058(10) 0.0273(4) Uani 1 1 d .
H25A H 0.8068 0.6188 0.7418 0.033 Uiso 1 1 calc R
H25B H 0.7959 0.5080 0.7999 0.033 Uiso 1 1 calc R
C27 C 0.91302(16) 0.5512(2) 0.55778(12) 0.0351(5) Uani 1 1 d .
H27 H 0.9067 0.4582 0.5472 0.042 Uiso 1 1 calc R
C12 C 0.27372(16) 0.7301(3) 0.54390(11) 0.0354(5) Uani 1 1 d .
H12 H 0.2580 0.7544 0.4975 0.042 Uiso 1 1 calc R
C22 C 0.60575(16) 0.5908(3) 0.94739(11) 0.0377(5) Uani 1 1 d .
H22 H 0.5860 0.5204 0.9758 0.045 Uiso 1 1 calc R
C30 C 0.93097(16) 0.8281(2) 0.58943(15) 0.0422(6) Uani 1 1 d .
H30 H 0.9372 0.9211 0.6000 0.051 Uiso 1 1 calc R
C20 C 0.67366(17) 0.8142(3) 0.93514(12) 0.0403(6) Uani 1 1 d .
H20 H 0.6980 0.8960 0.9549 0.048 Uiso 1 1 calc R
C28 C 0.90278(17) 0.6483(3) 0.50554(13) 0.0424(6) Uani 1 1 d .
H28 H 0.8906 0.6199 0.4594 0.051 Uiso 1 1 calc R
C29 C 0.91038(16) 0.7882(3) 0.52052(14) 0.0443(6) Uani 1 1 d .
C21 C 0.64130(17) 0.7127(3) 0.97711(11) 0.0424(6) Uani 1 1 d .
H21 H 0.6432 0.7256 1.0251 0.051 Uiso 1 1 calc R
C32 C 0.8965(2) 0.8910(4) 0.46173(19) 0.0666(9) Uani 1 1 d .
H32A H 0.9009 0.9825 0.4805 0.100 Uiso 1 1 calc GR
H32B H 0.8331 0.8779 0.4369 0.100 Uiso 1 1 calc GR
H32C H 0.9469 0.8780 0.4304 0.100 Uiso 1 1 calc GR

loop_
_atom_site_aniso_label
_atom_site_aniso_U_11
_atom_site_aniso_U_22
_atom_site_aniso_U_33
_atom_site_aniso_U_23
_atom_site_aniso_U_13
_atom_site_aniso_U_12
S1 0.0161(3) 0.0314(3) 0.0365(3) 0.00204(18) 0.00196(19) -0.00058(17)
O2 0.0195(6) 0.0239(7) 0.0221(6) 0.0018(5) 0.0030(5) 0.0015(5)
O1 0.0273(7) 0.0243(7) 0.0277(7) 0.0052(5) 0.0023(5) -0.0026(5)
O4 0.0223(7) 0.0344(8) 0.0598(10) 0.0058(7) 0.0130(7) 0.0062(6)
O3 0.0252(8) 0.0544(11) 0.0444(9) -0.0001(7) -0.0066(6) -0.0095(7)
N1 0.0176(7) 0.0261(8) 0.0306(8) -0.0018(6) 0.0027(6) -0.0001(6)
C5 0.0226(9) 0.0279(10) 0.0225(8) -0.0024(7) 0.0027(7) 0.0001(7)
C6 0.0205(9) 0.0231(9) 0.0211(8) 0.0002(7) 0.0058(7) 0.0011(7)
C9 0.0235(9) 0.0225(9) 0.0227(8) 0.0023(7) 0.0047(7) 0.0006(7)
C10 0.0244(9) 0.0196(9) 0.0269(9) -0.0006(7) 0.0031(7) 0.0031(7)
C24 0.0198(9) 0.0197(9) 0.0223(9) 0.0001(6) 0.0027(7) -0.0013(7)
C7 0.0193(9) 0.0228(9) 0.0222(8) -0.0004(7) 0.0038(7) -0.0005(7)
C18 0.0212(8) 0.0259(9) 0.0236(9) -0.0022(7) 0.0014(7) 0.0056(7)
C17 0.0201(8) 0.0192(9) 0.0244(9) 0.0005(7) 0.0027(7) -0.0003(7)
C8 0.0205(9) 0.0244(9) 0.0245(9) -0.0013(7) 0.0009(7) 0.0017(7)
C2 0.0233(9) 0.0284(10) 0.0278(9) 0.0032(7) 0.0070(7) 0.0045(7)
C1 0.0211(9) 0.0241(9) 0.0229(8) 0.0002(7) 0.0058(7) -0.0010(7)
C4 0.0321(10) 0.0254(10) 0.0264(9) -0.0053(7) 0.0066(8) -0.0025(8)
C15 0.0257(10) 0.0323(10) 0.0239(9) -0.0014(7) 0.0034(7) 0.0036(8)
C23 0.0276(10) 0.0321(11) 0.0283(10) -0.0001(8) 0.0051(8) 0.0021(8)
C16 0.0298(10) 0.0214(9) 0.0306(10) 0.0021(7) 0.0011(8) -0.0039(7)
C14 0.0245(10) 0.0477(13) 0.0317(10) -0.0013(9) 0.0072(8) 0.0042(9)
C11 0.0266(10) 0.0391(11) 0.0270(10) 0.0063(8) 0.0053(7) 0.0050(8)
C3 0.0327(10) 0.0226(10) 0.0322(10) -0.0002(8) 0.0111(8) 0.0039(8)
C19 0.0300(10) 0.0264(10) 0.0367(11) -0.0039(8) -0.0023(8) 0.0053(8)
C26 0.0184(9) 0.0310(11) 0.0394(11) 0.0023(8) 0.0079(8) 0.0010(7)
C13 0.0220(10) 0.0454(13) 0.0331(11) -0.0002(9) 0.0005(8) 0.0074(9)
C31 0.0254(10) 0.0317(11) 0.0483(12) -0.0026(9) 0.0138(9) -0.0026(8)
C25 0.0222(9) 0.0301(10) 0.0295(10) -0.0068(8) 0.0012(7) -0.0009(7)
C27 0.0276(10) 0.0361(11) 0.0421(12) -0.0026(9) 0.0058(9) -0.0003(9)
C12 0.0322(11) 0.0472(13) 0.0264(10) 0.0066(9) 0.0004(8) 0.0085(9)
C22 0.0340(11) 0.0530(14) 0.0266(10) 0.0038(9) 0.0053(8) 0.0087(10)
C30 0.0273(11) 0.0297(11) 0.0718(17) 0.0066(11) 0.0172(11) 0.0010(9)
C20 0.0367(12) 0.0419(13) 0.0399(12) -0.0178(10) -0.0093(9) 0.0125(10)
C28 0.0309(11) 0.0558(15) 0.0409(12) 0.0072(11) 0.0049(9) 0.0007(10)
C29 0.0223(10) 0.0505(15) 0.0612(15) 0.0199(12) 0.0103(10) 0.0018(9)
C21 0.0382(12) 0.0636(16) 0.0246(10) -0.0092(10) -0.0017(9) 0.0174(11)
C32 0.0432(15) 0.068(2) 0.088(2) 0.0433(18) 0.0003(14) -0.0115(14)

loop_
_atom_type_symbol
_atom_type_description
_atom_type_scat_dispersion_real
_atom_type_scat_dispersion_imag
_atom_type_scat_source
C C 0.0181 0.0091 'International Tables Vol C Tables 4.2.6.8 and 6.1.1.4'
H H 0.0000 0.0000 'International Tables Vol C Tables 4.2.6.8 and 6.1.1.4'
N N 0.0311 0.0180 'International Tables Vol C Tables 4.2.6.8 and 6.1.1.4'
O O 0.0492 0.0322 'International Tables Vol C Tables 4.2.6.8 and 6.1.1.4'
S S 0.3331 0.5567 'International Tables Vol C Tables 4.2.6.8 and 6.1.1.4'

loop_
_geom_angle_atom_site_label_1
_geom_angle_atom_site_label_2
_geom_angle_atom_site_label_3
_geom_angle
O4 S1 O3 120.01(10)
O4 S1 N1 108.24(9)
O4 S1 C26 107.78(10)
O3 S1 N1 105.81(9)
O3 S1 C26 108.09(11)
N1 S1 C26 106.12(9)
C9 O2 C17 104.01(13)
C16 O1 C9 107.03(13)
C1 N1 S1 122.37(13)
C1 N1 C25 119.88(15)
C25 N1 S1 115.57(13)
C6 C5 H5 119.7
C4 C5 H5 119.7
C4 C5 C6 120.67(18)
C5 C6 C7 124.19(16)
C5 C6 C1 118.65(17)
C1 C6 C7 116.71(16)
O2 C9 O1 104.95(14)
O2 C9 C10 110.37(14)
O2 C9 C8 108.88(15)
O1 C9 C10 110.49(15)
O1 C9 C8 109.65(14)
C10 C9 C8 112.24(15)
C15 C10 C9 121.49(17)
C15 C10 C11 118.81(18)
C11 C10 C9 119.60(16)
C7 C24 H24 107.1
C7 C24 C17 111.90(15)
C17 C24 H24 107.1
C25 C24 H24 107.1
C25 C24 C7 109.63(14)
C25 C24 C17 113.64(15)
C6 C7 C24 105.08(14)
C6 C7 H7 108.5
C6 C7 C8 114.76(15)
C24 C7 H7 108.5
C8 C7 C24 111.24(14)
C8 C7 H7 108.5
C23 C18 C17 118.25(17)
C19 C18 C17 123.19(18)
C19 C18 C23 118.52(18)
O2 C17 C24 106.68(14)
O2 C17 C18 107.24(14)
O2 C17 C16 99.68(14)
C18 C17 C24 111.89(15)
C18 C17 C16 116.62(16)
C16 C17 C24 113.31(15)
C9 C8 C7 111.24(15)
C9 C8 H8A 109.4
C9 C8 H8B 109.4
C7 C8 H8A 109.4
C7 C8 H8B 109.4
H8A C8 H8B 108.0
C1 C2 H2 120.4
C3 C2 H2 120.4
C3 C2 C1 119.28(18)
C6 C1 N1 117.69(16)
C2 C1 N1 121.40(17)
C2 C1 C6 120.68(17)
C5 C4 H4 120.1
C3 C4 C5 119.89(18)
C3 C4 H4 120.1
C10 C15 H15 119.8
C10 C15 C14 120.33(18)
C14 C15 H15 119.8
C18 C23 H23 119.7
C22 C23 C18 120.7(2)
C22 C23 H23 119.7
O1 C16 C17 104.49(15)
O1 C16 H16A 110.9
O1 C16 H16B 110.9
C17 C16 H16A 110.9
C17 C16 H16B 110.9
H16A C16 H16B 108.9
C15 C14 H14 119.8
C13 C14 C15 120.32(19)
C13 C14 H14 119.8
C10 C11 H11 119.6
C12 C11 C10 120.77(18)
C12 C11 H11 119.6
C2 C3 H3 119.7
C4 C3 C2 120.70(18)
C4 C3 H3 119.7
C18 C19 H19 119.8
C18 C19 C20 120.5(2)
C20 C19 H19 119.8
C31 C26 S1 120.26(17)
C31 C26 C27 121.1(2)
C27 C26 S1 118.65(17)
C14 C13 H13 120.1
C12 C13 C14 119.73(19)
C12 C13 H13 120.1
C26 C31 H31 120.8
C26 C31 C30 118.5(2)
C30 C31 H31 120.8
N1 C25 C24 111.82(15)
N1 C25 H25A 109.3
N1 C25 H25B 109.3
C24 C25 H25A 109.3
C24 C25 H25B 109.3
H25A C25 H25B 107.9
C26 C27 H27 120.4
C28 C27 C26 119.3(2)
C28 C27 H27 120.4
C11 C12 H12 120.0
C13 C12 C11 120.03(19)
C13 C12 H12 120.0
C23 C22 H22 119.8
C23 C22 C21 120.4(2)
C21 C22 H22 119.8
C31 C30 H30 119.2
C29 C30 C31 121.5(2)
C29 C30 H30 119.2
C19 C20 H20 119.8
C21 C20 C19 120.4(2)
C21 C20 H20 119.8
C27 C28 H28 119.4
C27 C28 C29 121.2(2)
C29 C28 H28 119.4
C30 C29 C28 118.5(2)
C30 C29 C32 122.2(3)
C28 C29 C32 119.3(3)
C22 C21 H21 120.3
C20 C21 C22 119.5(2)
C20 C21 H21 120.3
C29 C32 H32A 109.5
C29 C32 H32B 109.5
C29 C32 H32C 109.5
H32A C32 H32B 109.5
H32A C32 H32C 109.5
H32B C32 H32C 109.5

loop_
_geom_bond_atom_site_label_1
_geom_bond_atom_site_label_2
_geom_bond_distance
S1 O4 1.4225(16)
S1 O3 1.4286(17)
S1 N1 1.6399(16)
S1 C26 1.762(2)
O2 C9 1.412(2)
O2 C17 1.447(2)
O1 C9 1.443(2)
O1 C16 1.437(2)
N1 C1 1.431(2)
N1 C25 1.489(2)
C5 H5 0.9300
C5 C6 1.394(3)
C5 C4 1.387(3)
C6 C7 1.504(3)
C6 C1 1.398(3)
C9 C10 1.510(3)
C9 C8 1.519(3)
C10 C15 1.384(3)
C10 C11 1.393(3)
C24 H24 0.9800
C24 C7 1.539(2)
C24 C17 1.544(2)
C24 C25 1.529(3)
C7 H7 0.9800
C7 C8 1.527(2)
C18 C17 1.515(2)
C18 C23 1.395(3)
C18 C19 1.383(3)
C17 C16 1.536(3)
C8 H8A 0.9700
C8 H8B 0.9700
C2 H2 0.9300
C2 C1 1.394(3)
C2 C3 1.386(3)
C4 H4 0.9300
C4 C3 1.380(3)
C15 H15 0.9300
C15 C14 1.391(3)
C23 H23 0.9300
C23 C22 1.381(3)
C16 H16A 0.9700
C16 H16B 0.9700
C14 H14 0.9300
C14 C13 1.382(3)
C11 H11 0.9300
C11 C12 1.383(3)
C3 H3 0.9300
C19 H19 0.9300
C19 C20 1.398(3)
C26 C31 1.385(3)
C26 C27 1.389(3)
C13 H13 0.9300
C13 C12 1.381(3)
C31 H31 0.9300
C31 C30 1.392(3)
C25 H25A 0.9700
C25 H25B 0.9700
C27 H27 0.9300
C27 C28 1.377(3)
C12 H12 0.9300
C22 H22 0.9300
C22 C21 1.385(4)
C30 H30 0.9300
C30 C29 1.386(4)
C20 H20 0.9300
C20 C21 1.372(4)
C28 H28 0.9300
C28 C29 1.393(4)
C29 C32 1.509(4)
C21 H21 0.9300
C32 H32A 0.9600
C32 H32B 0.9600
C32 H32C 0.9600
